data_4505862
loop_
_publ_author_name
'Wu, Yuechao'
'Yin, Zongyou'
'Xiao, Jinchong'
'Liu, Yi'
'Wei, Fengxia'
'Tan, Ke Jie'
'Kloc, Christian'
'Huang, Ling'
'Yan, Qingyu'
'Hu, Fangzhong'
'Zhang, Hua'
'Zhang, Qichun'

_publ_section_title
;
 Crystal structure and phototransistor behavior of N-substituted
 heptacence.
;
_journal_issue 4
_journal_name_full 'ACS applied materials &amp; interfaces'
_journal_page_first 1883
_journal_page_last 1886
_journal_paper_doi 10.1021/am3003389
_journal_volume 4
_journal_year 2012
_chemical_formula_sum 'C38 H18 N4'
_chemical_formula_weight 530.56
_chemical_name_systematic
; 
 ? 
;
_space_group_IT_number 14
_symmetry_cell_setting monoclinic
_symmetry_space_group_name_Hall '-P 2yn'
_symmetry_space_group_name_H-M 'P 1 21/n 1'
_atom_sites_solution_primary direct
_atom_sites_solution_secondary difmap
_audit_creation_method SHELXL-97
_cell_angle_alpha 90.00
_cell_angle_beta 99.407(3)
_cell_angle_gamma 90.00
_cell_formula_units_Z 4
_cell_length_a 24.2945(12)
_cell_length_b 3.8517(2)
_cell_length_c 25.4884(15)
_cell_measurement_temperature 296(2)
_cell_volume 2353.0(2)
_computing_cell_refinement 'Siemens SMART & SAINT'
_computing_data_collection 'Siemens SMART'
_computing_data_reduction 'Siemens XPERP'
_computing_molecular_graphics 'Bruker SHELXTL'
_computing_publication_material 'Bruker SHELXTL'
_computing_structure_refinement 'SHELXL-97 (Sheldrick, 1997)'
_computing_structure_solution 'SHELXS-97 (Sheldrick, 1990)'
_diffrn_ambient_temperature 296(2)
_diffrn_measured_fraction_theta_full 0.993
_diffrn_measured_fraction_theta_max 0.993
_diffrn_measurement_device_type 'APEX II CCD detector'
_diffrn_measurement_method 'phi and omega scans'
_diffrn_radiation_monochromator graphite
_diffrn_radiation_source 'fine-focus sealed tube'
_diffrn_radiation_type MoK\a
_diffrn_radiation_wavelength 0.71073
_diffrn_reflns_av_R_equivalents 0.0452
_diffrn_reflns_av_sigmaI/netI 0.0545
_diffrn_reflns_limit_h_max 27
_diffrn_reflns_limit_h_min -27
_diffrn_reflns_limit_k_max 4
_diffrn_reflns_limit_k_min -4
_diffrn_reflns_limit_l_max 28
_diffrn_reflns_limit_l_min -29
_diffrn_reflns_number 14986
_diffrn_reflns_theta_full 24.23
_diffrn_reflns_theta_max 24.23
_diffrn_reflns_theta_min 1.07
_diffrn_standards_decay_% none
_diffrn_standards_interval_count none
_diffrn_standards_interval_time none
_diffrn_standards_number none
_exptl_absorpt_coefficient_mu 0.090
_exptl_absorpt_correction_T_max 1.0
_exptl_absorpt_correction_T_min 0.95
_exptl_absorpt_correction_type empirical
_exptl_absorpt_process_details 'SADABS(Sheldrick, 1996)'
_exptl_crystal_colour red
_exptl_crystal_density_diffrn 1.498
_exptl_crystal_density_method 'not measured'
_exptl_crystal_description needle
_exptl_crystal_F_000 1096
_exptl_crystal_size_max 0.4
_exptl_crystal_size_mid 0.1
_exptl_crystal_size_min 0.1
_refine_diff_density_max 0.176
_refine_diff_density_min -0.191
_refine_diff_density_rms 0.046
_refine_ls_extinction_method none
_refine_ls_goodness_of_fit_ref 0.993
_refine_ls_hydrogen_treatment constr
_refine_ls_matrix_type full
_refine_ls_number_parameters 379
_refine_ls_number_reflns 3800
_refine_ls_number_restraints 0
_refine_ls_restrained_S_all 0.993
_refine_ls_R_factor_all 0.1026
_refine_ls_R_factor_gt 0.0444
_refine_ls_shift/su_max 0.000
_refine_ls_shift/su_mean 0.000
_refine_ls_structure_factor_coef Fsqd
_refine_ls_weighting_details 'calc w=1/[\s^2^(Fo^2^)+(0.0536P)^2^+0.3730P] where P=(Fo^2^+2Fc^2^)/3'
_refine_ls_weighting_scheme calc
_refine_ls_wR_factor_gt 0.0941
_refine_ls_wR_factor_ref 0.1224
_reflns_number_gt 2125
_reflns_number_total 3800
_reflns_threshold_expression >2sigma(I)
_cod_data_source_file am3003389_si_002.cif
_cod_data_source_block a
_cod_depositor_comments
;
The following automatic conversions were performed:

'_symmetry_cell_setting' value 'Monoclinic' changed to 'monoclinic'
according to /home/saulius/struct/CIF-dictionaries/cif_core.dic
dictionary named 'cif_core.dic' version 2.4.1 from 2010-06-29.

Automatic conversion script
Id: cif_fix_values 1715 2011-07-08 13:25:40Z adriana 

The following automatic conversions were performed:

'_refine_ls_hydrogen_treatment' value 'constra' was replaced with the
value 'constr' as specified in the replacement file
'src/cod-tools/trunk/data/replacement-values/replacement_values.lst'.

Automatic conversion script
Id: cif_fix_values 5376 2017-05-30 11:51:03Z andrius 
;
_cod_original_sg_symbol_H-M P2(1)/n
_cod_database_code 4505862

loop_
_symmetry_equiv_pos_as_xyz
'x, y, z'
'-x+1/2, y+1/2, -z+1/2'
'-x, -y, -z'
'x-1/2, -y-1/2, z-1/2'

loop_
_atom_site_label
_atom_site_type_symbol
_atom_site_fract_x
_atom_site_fract_y
_atom_site_fract_z
_atom_site_U_iso_or_equiv
_atom_site_adp_type
_atom_site_occupancy
_atom_site_symmetry_multiplicity
_atom_site_calc_flag
_atom_site_refinement_flags
C38 C 0.55672(9) 0.4145(6) 0.13784(10) 0.0304(6) Uani 1 1 d .
C37 C 0.53633(9) 0.4156(6) 0.04670(10) 0.0300(6) Uani 1 1 d .
C36 C 0.57810(10) 0.4156(7) 0.23621(10) 0.0356(7) Uani 1 1 d .
C35 C 0.59363(9) 0.3260(6) 0.18693(10) 0.0326(6) Uani 1 1 d .
C34 C 0.48476(9) 0.5863(6) 0.04901(9) 0.0296(6) Uani 1 1 d .
C33 C 0.55055(8) 0.3304(6) -0.00224(9) 0.0328(6) Uani 1 1 d .
H33A H 0.5840 0.2166 -0.0037 0.039 Uiso 1 1 calc R
H27A H 0.6204 0.3645 0.3652 0.039 Uiso 1 1 d R
H26A H 0.5405 0.6481 0.3684 0.039 Uiso 1 1 d R
H25A H 0.6541 0.1002 0.1536 0.039 Uiso 1 1 d R
H24A H 0.4157 0.9070 0.1641 0.039 Uiso 1 1 d R
H23A H 0.4518 0.9076 0.3226 0.039 Uiso 1 1 d R
H22A H 0.6880 0.1028 0.3121 0.039 Uiso 1 1 d R
H21A H 0.3922 1.0411 0.2462 0.039 Uiso 1 1 d R
H20A H 0.7131 -0.0329 0.2317 0.039 Uiso 1 1 d R
H11A H 0.8207 1.3303 0.0831 0.039 Uiso 1 1 d R
H10A H 1.0185 1.3334 -0.0833 0.039 Uiso 1 1 d R
H9A H 0.7105 0.5934 -0.1949 0.039 Uiso 1 1 d R
H8A H 0.6682 0.9225 0.0478 0.039 Uiso 1 1 d R
H7A H 0.8661 0.9600 -0.1598 0.039 Uiso 1 1 d R
H5A H 0.6487 0.5837 -0.1260 0.039 Uiso 1 1 d R
H4A H 0.6342 0.6949 -0.0430 0.039 Uiso 1 1 d R
H2A H 0.7363 1.1848 0.1075 0.039 Uiso 1 1 d R
H1A H 0.7950 0.7147 -0.2198 0.039 Uiso 1 1 d R
C32 C 0.48947(9) 0.6794(6) 0.19159(10) 0.0327(6) Uani 1 1 d .
C31 C 0.51180(11) 0.6797(7) 0.28831(10) 0.0398(7) Uani 1 1 d .
C30 C 0.50444(9) 0.5895(6) 0.14001(10) 0.0308(6) Uani 1 1 d .
C29 C 0.52630(10) 0.5908(6) 0.23847(9) 0.0335(6) Uani 1 1 d .
C28 C 0.61406(11) 0.3298(7) 0.28410(10) 0.0393(7) Uani 1 1 d .
C27 C 0.59731(12) 0.4225(8) 0.33357(11) 0.0495(8) Uani 1 1 d .
C26 C 0.54956(13) 0.5891(8) 0.33548(11) 0.0498(8) Uani 1 1 d .
C25 C 0.64385(10) 0.1594(7) 0.18619(10) 0.0413(7) Uani 1 1 d .
C24 C 0.43989(10) 0.8483(7) 0.19517(10) 0.0384(7) Uani 1 1 d .
C23 C 0.46142(12) 0.8490(7) 0.28989(11) 0.0480(8) Uani 1 1 d .
C22 C 0.66422(11) 0.1608(7) 0.28094(11) 0.0478(8) Uani 1 1 d .
C21 C 0.42595(11) 0.9305(7) 0.24438(11) 0.0462(7) Uani 1 1 d .
C20 C 0.67920(10) 0.0782(7) 0.23300(12) 0.0464(7) Uani 1 1 d .
C19 C 0.76274(9) 0.9910(6) -0.02906(10) 0.0330(6) Uani 1 1 d .
C18 C 0.80435(9) 1.1495(6) 0.00829(10) 0.0334(6) Uani 1 1 d .
C17 C 0.85830(9) 1.2323(6) -0.00694(10) 0.0295(6) Uani 1 1 d .
C16 C 0.82416(9) 0.9877(6) -0.09799(10) 0.0329(6) Uani 1 1 d .
C15 C 0.77226(9) 0.9147(6) -0.08185(10) 0.0345(6) Uani 1 1 d .
C14 C 0.86888(9) 1.1421(6) -0.05958(9) 0.0297(6) Uani 1 1 d .
C13 C 0.95836(9) 1.3437(6) -0.03728(9) 0.0290(6) Uani 1 1 d .
C12 C 0.94725(9) 1.4443(6) 0.01388(9) 0.0293(6) Uani 1 1 d .
C11 C 0.79345(9) 1.2223(7) 0.05870(11) 0.0403(7) Uani 1 1 d .
C10 C 1.01102(9) 1.4006(6) -0.05001(9) 0.0318(6) Uani 1 1 d .
C9 C 0.73885(11) 0.6921(7) -0.17033(12) 0.0487(8) Uani 1 1 d .
C8 C 0.70213(10) 0.9809(8) 0.03762(12) 0.0486(8) Uani 1 1 d .
C7 C 0.83189(10) 0.9119(7) -0.14920(11) 0.0425(7) Uani 1 1 d .
C6 C 0.72923(10) 0.7630(7) -0.11905(11) 0.0405(7) Uani 1 1 d .
C5 C 0.67723(10) 0.6846(7) -0.10187(13) 0.0504(8) Uani 1 1 d .
C4 C 0.66852(10) 0.7514(8) -0.05257(13) 0.0510(8) Uani 1 1 d .
C3 C 0.71067(10) 0.9076(7) -0.01410(11) 0.0409(7) Uani 1 1 d .
C2 C 0.74278(10) 1.1364(8) 0.07325(11) 0.0489(8) Uani 1 1 d .
C1 C 0.78925(12) 0.7649(8) -0.18522(11) 0.0501(8) Uani 1 1 d .
N4 N 0.57189(7) 0.3300(5) 0.09222(8) 0.0340(5) Uani 1 1 d .
N3 N 0.46956(7) 0.6726(5) 0.09666(8) 0.0331(5) Uani 1 1 d .
N2 N 0.91772(7) 1.1953(5) -0.07394(8) 0.0328(5) Uani 1 1 d .
N1 N 0.89630(7) 1.3838(5) 0.02831(8) 0.0328(5) Uani 1 1 d .

loop_
_atom_site_aniso_label
_atom_site_aniso_U_11
_atom_site_aniso_U_22
_atom_site_aniso_U_33
_atom_site_aniso_U_23
_atom_site_aniso_U_13
_atom_site_aniso_U_12
C38 0.0283(13) 0.0306(15) 0.0322(16) 0.0019(12) 0.0048(12) -0.0074(12)
C37 0.0266(13) 0.0335(16) 0.0296(15) 0.0024(12) 0.0037(11) -0.0019(12)
C36 0.0417(15) 0.0306(16) 0.0330(17) 0.0013(13) 0.0015(13) -0.0121(13)
C35 0.0314(14) 0.0321(16) 0.0332(17) 0.0043(12) 0.0017(12) -0.0070(13)
C34 0.0275(13) 0.0317(16) 0.0304(16) -0.0007(12) 0.0076(12) -0.0033(12)
C33 0.0257(13) 0.0366(16) 0.0357(17) -0.0009(13) 0.0038(12) 0.0026(12)
C32 0.0343(14) 0.0318(16) 0.0325(17) -0.0013(12) 0.0072(12) -0.0093(13)
C31 0.0557(17) 0.0334(17) 0.0309(17) 0.0003(13) 0.0087(14) -0.0139(15)
C30 0.0319(14) 0.0297(15) 0.0305(16) 0.0005(12) 0.0044(12) -0.0072(12)
C29 0.0439(15) 0.0289(16) 0.0275(16) 0.0001(12) 0.0056(12) -0.0132(13)
C28 0.0507(17) 0.0323(17) 0.0315(17) 0.0046(13) -0.0033(14) -0.0113(14)
C27 0.073(2) 0.0411(19) 0.0306(18) 0.0033(14) -0.0048(15) -0.0129(17)
C26 0.079(2) 0.0403(19) 0.0311(18) -0.0010(14) 0.0111(16) -0.0139(17)
C25 0.0407(16) 0.0451(18) 0.0369(17) 0.0070(14) 0.0024(13) -0.0040(14)
C24 0.0424(16) 0.0384(17) 0.0353(17) -0.0044(13) 0.0088(13) -0.0057(14)
C23 0.0659(19) 0.0460(19) 0.0372(18) -0.0101(15) 0.0233(16) -0.0143(16)
C22 0.0503(17) 0.0444(19) 0.042(2) 0.0115(15) -0.0128(14) -0.0077(15)
C21 0.0471(16) 0.0490(19) 0.045(2) -0.0097(15) 0.0149(15) -0.0047(15)
C20 0.0393(15) 0.0494(19) 0.046(2) 0.0091(16) -0.0049(14) -0.0016(14)
C19 0.0276(13) 0.0261(15) 0.0439(18) 0.0043(13) 0.0021(12) 0.0016(12)
C18 0.0271(13) 0.0312(16) 0.0421(17) 0.0059(13) 0.0063(12) 0.0005(12)
C17 0.0276(13) 0.0244(14) 0.0357(17) 0.0042(12) 0.0026(12) 0.0011(12)
C16 0.0316(14) 0.0278(16) 0.0375(17) 0.0016(12) 0.0002(12) 0.0011(12)
C15 0.0298(14) 0.0244(15) 0.0460(18) 0.0051(13) -0.0034(12) 0.0030(12)
C14 0.0267(13) 0.0269(15) 0.0345(16) 0.0028(12) 0.0018(11) 0.0002(12)
C13 0.0271(13) 0.0282(15) 0.0316(16) 0.0048(12) 0.0049(12) 0.0007(12)
C12 0.0273(13) 0.0294(15) 0.0318(15) 0.0021(12) 0.0065(12) -0.0008(12)
C11 0.0286(14) 0.0463(18) 0.0460(19) 0.0010(14) 0.0057(13) 0.0009(13)
C10 0.0323(13) 0.0340(16) 0.0303(15) -0.0005(12) 0.0086(12) -0.0012(12)
C9 0.0428(17) 0.0401(18) 0.055(2) -0.0041(15) -0.0150(15) -0.0041(15)
C8 0.0278(15) 0.054(2) 0.067(2) 0.0117(16) 0.0152(15) -0.0025(14)
C7 0.0386(15) 0.0420(18) 0.0457(19) -0.0030(14) 0.0030(13) -0.0030(14)
C6 0.0343(15) 0.0287(16) 0.054(2) 0.0023(14) -0.0073(14) 0.0008(13)
C5 0.0319(15) 0.0397(18) 0.074(2) 0.0024(16) -0.0078(15) -0.0061(14)
C4 0.0288(15) 0.0448(19) 0.079(3) 0.0087(17) 0.0078(16) -0.0039(14)
C3 0.0270(14) 0.0339(17) 0.060(2) 0.0093(15) 0.0031(14) 0.0014(13)
C2 0.0356(15) 0.063(2) 0.052(2) 0.0052(16) 0.0179(14) 0.0001(15)
C1 0.0559(18) 0.0489(19) 0.0415(19) -0.0062(15) -0.0039(15) -0.0009(16)
N4 0.0309(11) 0.0403(14) 0.0299(13) 0.0030(10) 0.0028(10) -0.0014(10)
N3 0.0340(12) 0.0387(14) 0.0270(13) -0.0003(10) 0.0061(10) -0.0023(10)
N2 0.0291(11) 0.0349(14) 0.0336(13) 0.0011(10) 0.0027(10) -0.0012(10)
N1 0.0287(11) 0.0355(13) 0.0350(13) 0.0014(11) 0.0073(10) -0.0010(10)

loop_
_atom_type_symbol
_atom_type_description
_atom_type_scat_dispersion_real
_atom_type_scat_dispersion_imag
_atom_type_scat_source
C C 0.0033 0.0016 'International Tables Vol C Tables 4.2.6.8 and 6.1.1.4'
N N 0.0061 0.0033 'International Tables Vol C Tables 4.2.6.8 and 6.1.1.4'
H H 0.0000 0.0000 'International Tables Vol C Tables 4.2.6.8 and 6.1.1.4'

loop_
_geom_angle_atom_site_label_1
_geom_angle_atom_site_label_2
_geom_angle_atom_site_label_3
_geom_angle
_geom_angle_site_symmetry_1
_geom_angle_site_symmetry_3
N4 C38 C30 121.5(2) . .
N4 C38 C35 118.6(2) . .
C30 C38 C35 119.8(2) . .
N4 C37 C33 119.3(2) . .
N4 C37 C34 120.9(2) . .
C33 C37 C34 119.8(2) . .
C35 C36 C28 119.5(2) . .
C35 C36 C29 120.9(2) . .
C28 C36 C29 119.7(2) . .
C25 C35 C36 119.4(2) . .
C25 C35 C38 121.2(2) . .
C36 C35 C38 119.4(2) . .
N3 C34 C33 119.2(2) . 3_665
N3 C34 C37 121.1(2) . .
C33 C34 C37 119.7(2) 3_665 .
C37 C33 C34 120.5(2) . 3_665
C37 C33 H33A 119.7 . .
C34 C33 H33A 119.7 3_665 .
C24 C32 C29 119.7(2) . .
C24 C32 C30 121.2(2) . .
C29 C32 C30 119.2(2) . .
C23 C31 C29 119.2(2) . .
C23 C31 C26 122.4(3) . .
C29 C31 C26 118.4(3) . .
N3 C30 C38 122.0(2) . .
N3 C30 C32 118.5(2) . .
C38 C30 C32 119.6(2) . .
C32 C29 C31 119.0(2) . .
C32 C29 C36 121.1(2) . .
C31 C29 C36 119.9(2) . .
C22 C28 C36 118.7(2) . .
C22 C28 C27 122.9(3) . .
C36 C28 C27 118.4(3) . .
C26 C27 C28 121.7(3) . .
C26 C27 H27A 119.3 . .
C28 C27 H27A 118.9 . .
C27 C26 C31 121.9(3) . .
C27 C26 H26A 119.1 . .
C31 C26 H26A 119.0 . .
C35 C25 C20 121.1(3) . .
C35 C25 H25A 119.3 . .
C20 C25 H25A 119.5 . .
C32 C24 C21 120.7(2) . .
C32 C24 H24A 119.4 . .
C21 C24 H24A 119.9 . .
C21 C23 C31 121.3(2) . .
C21 C23 H23A 119.4 . .
C31 C23 H23A 119.4 . .
C20 C22 C28 121.5(2) . .
C20 C22 H22A 119.3 . .
C28 C22 H22A 119.3 . .
C23 C21 C24 120.2(2) . .
C23 C21 H21A 120.1 . .
C24 C21 H21A 119.7 . .
C22 C20 C25 119.9(3) . .
C22 C20 H20A 120.2 . .
C25 C20 H20A 119.9 . .
C18 C19 C3 119.3(2) . .
C18 C19 C15 121.0(2) . .
C3 C19 C15 119.7(2) . .
C11 C18 C19 119.4(2) . .
C11 C18 C17 121.3(2) . .
C19 C18 C17 119.4(2) . .
N1 C17 C14 121.9(2) . .
N1 C17 C18 118.4(2) . .
C14 C17 C18 119.7(2) . .
C7 C16 C15 119.9(2) . .
C7 C16 C14 121.2(2) . .
C15 C16 C14 119.0(2) . .
C16 C15 C6 118.8(2) . .
C16 C15 C19 121.3(2) . .
C6 C15 C19 119.9(2) . .
N2 C14 C17 121.7(2) . .
N2 C14 C16 118.8(2) . .
C17 C14 C16 119.5(2) . .
N2 C13 C10 119.7(2) . .
N2 C13 C12 120.93(19) . .
C10 C13 C12 119.3(2) . .
N1 C12 C10 119.3(2) . 3_785
N1 C12 C13 120.9(2) . .
C10 C12 C13 119.7(2) 3_785 .
C18 C11 C2 121.0(2) . .
C18 C11 H11A 119.4 . .
C2 C11 H11A 119.6 . .
C13 C10 C12 120.9(2) . 3_785
C13 C10 H10A 119.5 . .
C12 C10 H10A 119.6 3_785 .
C1 C9 C6 121.0(2) . .
C1 C9 H9A 119.5 . .
C6 C9 H9A 119.5 . .
C2 C8 C3 120.9(2) . .
C2 C8 H8A 119.8 . .
C3 C8 H8A 119.3 . .
C16 C7 C1 120.6(2) . .
C16 C7 H7A 119.8 . .
C1 C7 H7A 119.6 . .
C9 C6 C15 119.4(2) . .
C9 C6 C5 122.4(3) . .
C15 C6 C5 118.2(3) . .
C4 C5 C6 122.0(3) . .
C4 C5 H5A 119.1 . .
C6 C5 H5A 118.8 . .
C5 C4 C3 121.4(2) . .
C5 C4 H4A 119.2 . .
C3 C4 H4A 119.3 . .
C8 C3 C19 119.0(2) . .
C8 C3 C4 122.2(2) . .
C19 C3 C4 118.8(3) . .
C8 C2 C11 120.3(3) . .
C8 C2 H2A 119.8 . .
C11 C2 H2A 119.9 . .
C9 C1 C7 120.3(3) . .
C9 C1 H1A 119.8 . .
C7 C1 H1A 119.8 . .
C38 N4 C37 117.4(2) . .
C30 N3 C34 117.1(2) . .
C14 N2 C13 117.3(2) . .
C17 N1 C12 117.2(2) . .

loop_
_geom_bond_atom_site_label_1
_geom_bond_atom_site_label_2
_geom_bond_distance
_geom_bond_site_symmetry_2
C38 N4 1.317(3) .
C38 C30 1.447(3) .
C38 C35 1.456(3) .
C37 N4 1.369(3) .
C37 C33 1.387(3) .
C37 C34 1.425(3) .
C36 C35 1.412(3) .
C36 C28 1.419(3) .
C36 C29 1.437(3) .
C35 C25 1.381(3) .
C34 N3 1.367(3) .
C34 C33 1.388(3) 3_665
C33 C34 1.388(3) 3_665
C33 H33A 0.9300 .
C32 C24 1.385(3) .
C32 C29 1.413(3) .
C32 C30 1.462(3) .
C31 C23 1.393(3) .
C31 C29 1.415(3) .
C31 C26 1.431(4) .
C30 N3 1.317(3) .
C28 C22 1.396(4) .
C28 C27 1.432(4) .
C27 C26 1.334(4) .
C27 H27A 0.9309 .
C26 H26A 0.9294 .
C25 C20 1.387(3) .
C25 H25A 0.9337 .
C24 C21 1.388(3) .
C24 H24A 0.9330 .
C23 C21 1.364(4) .
C23 H23A 0.9294 .
C22 C20 1.368(4) .
C22 H22A 0.9299 .
C21 H21A 0.9314 .
C20 H20A 0.9337 .
C19 C18 1.409(3) .
C19 C3 1.417(3) .
C19 C15 1.432(3) .
C18 C11 1.382(3) .
C18 C17 1.462(3) .
C17 N1 1.315(3) .
C17 C14 1.449(3) .
C16 C7 1.380(3) .
C16 C15 1.417(3) .
C16 C14 1.465(3) .
C15 C6 1.417(3) .
C14 N2 1.314(3) .
C13 N2 1.368(3) .
C13 C10 1.388(3) .
C13 C12 1.428(3) .
C12 N1 1.368(3) .
C12 C10 1.389(3) 3_785
C11 C2 1.383(3) .
C11 H11A 0.9298 .
C10 C12 1.389(3) 3_785
C10 H10A 0.9325 .
C9 C1 1.369(4) .
C9 C6 1.392(4) .
C9 H9A 0.9332 .
C8 C2 1.366(4) .
C8 C3 1.396(4) .
C8 H8A 0.9306 .
C7 C1 1.388(4) .
C7 H7A 0.9327 .
C6 C5 1.435(3) .
C5 C4 1.333(4) .
C5 H5A 0.9337 .
C4 C3 1.430(4) .
C4 H4A 0.9314 .
C2 H2A 0.9304 .
C1 H1A 0.9351 .
